data_7047268
loop_
_publ_author_name
'Li, Lei'
'Zhu, Shuang'
'Hao, Rui'
'Wang, Jia-Jun'
'Yang, En-Cui'
'Zhao, Xiao-Jun'

_publ_section_title
;
 Amino group promoted photocatalytic hydrogen evolution activity observed
 in two copper(ii)-based layered complexes.
;
_journal_issue 36
_journal_name_full 'Dalton transactions (Cambridge, England : 2003)'
_journal_page_first 12726
_journal_page_last 12733
_journal_paper_doi 10.1039/c8dt02803f
_journal_volume 47
_journal_year 2018
_chemical_formula_moiety 'C50 H34 Cu N6 O6'
_chemical_formula_sum 'C50 H34 Cu N6 O6'
_chemical_formula_weight 878.37
_space_group_crystal_system triclinic
_space_group_IT_number 2
_space_group_name_Hall '-P 1'
_space_group_name_H-M_alt 'P -1'
_symmetry_space_group_name_Hall '-P 1'
_symmetry_space_group_name_H-M 'P -1'
_atom_sites_solution_hydrogens geom
_audit_creation_date 2016-11-07
_audit_creation_method
;
Olex2 1.2
(compiled 2015.09.30 svn.r3233 for OlexSys, GUI svn.r5103)
;
_audit_update_record
;
2018-02-03 deposited with the CCDC.
2018-08-15 downloaded from the CCDC.
;
_cell_angle_alpha 82.556(5)
_cell_angle_beta 89.225(5)
_cell_angle_gamma 73.069(6)
_cell_formula_units_Z 1
_cell_length_a 7.0631(4)
_cell_length_b 10.9098(7)
_cell_length_c 13.8073(8)
_cell_measurement_reflns_used 2377
_cell_measurement_temperature 118.6(3)
_cell_measurement_theta_max 28.2280
_cell_measurement_theta_min 4.0510
_cell_volume 1008.93(11)
_computing_cell_refinement 'CrysAlisPro 1.171.38.41 (Rigaku OD, 2015)'
_computing_data_collection 'CrysAlisPro 1.171.38.41 (Rigaku OD, 2015)'
_computing_data_reduction 'CrysAlisPro 1.171.38.41 (Rigaku OD, 2015)'
_computing_molecular_graphics 'Olex2 (Dolomanov et al., 2009)'
_computing_publication_material 'Olex2 (Dolomanov et al., 2009)'
_computing_structure_refinement 'ShelXL (Sheldrick, 2015)'
_computing_structure_solution 'ShelXT (Sheldrick, 2015)'
_diffrn_ambient_environment N~2~
_diffrn_ambient_temperature 118.6(3)
_diffrn_detector 'CCD plate'
_diffrn_detector_area_resol_mean 5.2740
_diffrn_detector_type AtlasS2
_diffrn_measured_fraction_theta_full 0.997
_diffrn_measured_fraction_theta_max 0.997
_diffrn_measurement_details
;
List of Runs (angles in degrees, time in seconds):

  # Type    Start    End  Width  t~exp~   \w     \q     \k     \f   Frames
#--------------------------------------------------------------------------
  1  \w    -60.00  33.00   1.00   12.41    --   11.08 -57.00  90.00   93
  2  \w    -19.00  71.00   1.00   12.41    --   11.08  77.00   0.00   90
  3  \w    -17.00  79.00   1.00   12.41    --   11.08  57.00-120.00   96
;
_diffrn_measurement_device 'four-circle diffractometer'
_diffrn_measurement_device_type 'SuperNova, Dual, Cu at zero, AtlasS2'
_diffrn_measurement_method '\w scans'
_diffrn_orient_matrix_type 'CrysAlisPro convention (1999,Acta A55,543-557)'
_diffrn_orient_matrix_UB_11 -0.0959201000
_diffrn_orient_matrix_UB_12 0.0366940000
_diffrn_orient_matrix_UB_13 0.0120372000
_diffrn_orient_matrix_UB_21 0.0237104000
_diffrn_orient_matrix_UB_22 0.0578931000
_diffrn_orient_matrix_UB_23 -0.0167361000
_diffrn_orient_matrix_UB_31 -0.0355492000
_diffrn_orient_matrix_UB_32 -0.0012757000
_diffrn_orient_matrix_UB_33 -0.0475480000
_diffrn_radiation_monochromator mirror
_diffrn_radiation_probe x-ray
_diffrn_radiation_type MoK\a
_diffrn_radiation_wavelength 0.71073
_diffrn_reflns_av_R_equivalents 0.0505
_diffrn_reflns_av_unetI/netI 0.0839
_diffrn_reflns_Laue_measured_fraction_full 0.997
_diffrn_reflns_Laue_measured_fraction_max 0.997
_diffrn_reflns_limit_h_max 8
_diffrn_reflns_limit_h_min -8
_diffrn_reflns_limit_k_max 12
_diffrn_reflns_limit_k_min -8
_diffrn_reflns_limit_l_max 16
_diffrn_reflns_limit_l_min -16
_diffrn_reflns_number 6646
_diffrn_reflns_point_group_measured_fraction_full 0.997
_diffrn_reflns_point_group_measured_fraction_max 0.997
_diffrn_reflns_theta_full 25.009
_diffrn_reflns_theta_max 25.009
_diffrn_reflns_theta_min 3.329
_diffrn_source 'micro-focus sealed X-ray tube'
_diffrn_source_type 'SuperNova (Mo) X-ray Source'
_exptl_absorpt_coefficient_mu 0.603
_exptl_absorpt_correction_T_max 1.00000
_exptl_absorpt_correction_T_min 0.84024
_exptl_absorpt_correction_type multi-scan
_exptl_absorpt_process_details
;
CrysAlisPro 1.171.38.41 (Rigaku Oxford Diffraction, 2015)
Empirical absorption correction using spherical harmonics,
 implemented in SCALE3 ABSPACK scaling algorithm.
;
_exptl_crystal_colour green
_exptl_crystal_colour_primary green
_exptl_crystal_density_diffrn 1.446
_exptl_crystal_description block
_exptl_crystal_F_000 453
_exptl_crystal_size_max 0.25
_exptl_crystal_size_mid 0.22
_exptl_crystal_size_min 0.2
_refine_diff_density_max 0.446
_refine_diff_density_min -0.699
_refine_diff_density_rms 0.076
_refine_ls_extinction_method none
_refine_ls_goodness_of_fit_ref 1.045
_refine_ls_hydrogen_treatment constr
_refine_ls_matrix_type full
_refine_ls_number_parameters 287
_refine_ls_number_reflns 3554
_refine_ls_number_restraints 0
_refine_ls_restrained_S_all 1.045
_refine_ls_R_factor_all 0.0635
_refine_ls_R_factor_gt 0.0481
_refine_ls_shift/su_max 0.000
_refine_ls_shift/su_mean 0.000
_refine_ls_structure_factor_coef Fsqd
_refine_ls_weighting_details 'w=1/[\s^2^(Fo^2^)+(0.0365P)^2^] where P=(Fo^2^+2Fc^2^)/3'
_refine_ls_weighting_scheme calc
_refine_ls_wR_factor_gt 0.0989
_refine_ls_wR_factor_ref 0.1064
_reflns_Friedel_coverage 0.000
_reflns_number_gt 2894
_reflns_number_total 3554
_reflns_threshold_expression 'I > 2\s(I)'
_cod_data_source_file c8dt02803f2.cif
_cod_data_source_block a161107e
_cod_depositor_comments 'Adding full bibliography for 7047267--7047268.cif.'
_cod_database_code 7047268
_shelx_space_group_comment
;
The symmetry employed for this shelxl refinement is uniquely defined
by the following loop, which should always be used as a source of
symmetry information in preference to the above space-group names.
They are only intended as comments.
;
_reflns_odcompleteness_completeness 99.78
_reflns_odcompleteness_iscentric 1
_reflns_odcompleteness_theta 26.32
_olex2_refinement_description
;
1. Fixed Uiso
 At 1.2 times of:
  All C(H) groups
 At 1.5 times of:
  All O(H) groups
2.a Aromatic/amide H refined with riding coordinates:
 C2(H2), C5(H5), C7(H7), C8(H8), C9(H9), C10(H10), C12(H12), C13(H13),
 C14(H14), C15(H15), C17(H17), C18(H18), C20(H20), C21(H21), C24(H24), C25(H25)
2.b Idealised tetrahedral OH refined as rotating group:
 O3(H3)
;
_shelx_shelxl_version_number 2014/7
_olex2_date_sample_data_collection 2016-11-07
_olex2_submission_special_instructions 'No special instructions were received'
_oxdiff_exptl_absorpt_empirical_details
;
Empirical correction (ABSPACK) includes:
- Absorption correction using spherical harmonics
- Frame scaling
;
_oxdiff_exptl_absorpt_empirical_full_max 1.264
_oxdiff_exptl_absorpt_empirical_full_min 0.795

loop_
_space_group_symop_operation_xyz
'x, y, z'
'-x, -y, -z'

loop_
_atom_site_label
_atom_site_type_symbol
_atom_site_fract_x
_atom_site_fract_y
_atom_site_fract_z
_atom_site_U_iso_or_equiv
_atom_site_adp_type
_atom_site_occupancy
_atom_site_site_symmetry_order
_atom_site_calc_flag
_atom_site_refinement_flags_posn
_atom_site_refinement_flags_adp
_atom_site_refinement_flags_occupancy
Cu1 Cu 0.5000 1.0000 0.0000 0.01425(17) Uani 1 2 d S T P
O1 O 0.6715(3) 0.83108(19) -0.02372(13) 0.0178(5) Uani 1 1 d . . .
O2 O 0.9038(3) 0.8120(2) 0.09079(15) 0.0272(5) Uani 1 1 d . . .
O3 O 0.2048(3) 0.9383(2) 0.93108(13) 0.0214(5) Uani 1 1 d . . .
H3 H 0.1528 1.0167 0.9220 0.032 Uiso 1 1 calc GR . .
N1 N 0.2845(3) 0.6194(2) 0.40128(15) 0.0129(5) Uani 1 1 d . . .
N2 N 0.4249(3) 0.9224(2) 0.12802(15) 0.0136(5) Uani 1 1 d . . .
N3 N 0.2470(3) 0.1623(2) 0.45785(17) 0.0191(6) Uani 1 1 d . . .
C1 C 0.2411(4) 0.7259(3) 0.57750(19) 0.0120(6) Uani 1 1 d . . .
C2 C 0.2701(4) 0.7971(3) 0.48935(18) 0.0123(6) Uani 1 1 d . . .
H2 H 0.2737 0.8818 0.4881 0.015 Uiso 1 1 calc R . .
C3 C 0.2933(4) 0.7398(3) 0.40388(19) 0.0123(6) Uani 1 1 d . . .
C4 C 0.2546(3) 0.5502(3) 0.48550(18) 0.0113(6) Uani 1 1 d . . .
C5 C 0.2343(4) 0.6011(3) 0.57342(19) 0.0130(6) Uani 1 1 d . . .
H5 H 0.2159 0.5507 0.6304 0.016 Uiso 1 1 calc R . .
C6 C 0.3371(4) 0.8062(3) 0.30922(19) 0.0122(6) Uani 1 1 d . . .
C7 C 0.3659(4) 0.9279(3) 0.29902(19) 0.0146(7) Uani 1 1 d . . .
H7 H 0.3573 0.9723 0.3528 0.018 Uiso 1 1 calc R . .
C8 C 0.4075(4) 0.9824(3) 0.20803(19) 0.0138(6) Uani 1 1 d . . .
H8 H 0.4242 1.0645 0.2021 0.017 Uiso 1 1 calc R . .
C9 C 0.3939(4) 0.8059(3) 0.13800(19) 0.0182(7) Uani 1 1 d . . .
H9 H 0.4019 0.7639 0.0829 0.022 Uiso 1 1 calc R . .
C10 C 0.3512(4) 0.7458(3) 0.22515(19) 0.0177(7) Uani 1 1 d . . .
H10 H 0.3316 0.6647 0.2284 0.021 Uiso 1 1 calc R . .
C11 C 0.2469(4) 0.4178(3) 0.47686(19) 0.0126(6) Uani 1 1 d . . .
C12 C 0.2298(4) 0.3305(3) 0.5573(2) 0.0157(7) Uani 1 1 d . . .
H12 H 0.2171 0.3554 0.6196 0.019 Uiso 1 1 calc R . .
C13 C 0.2317(4) 0.2067(3) 0.5442(2) 0.0192(7) Uani 1 1 d . . .
H13 H 0.2216 0.1503 0.5993 0.023 Uiso 1 1 calc R . .
C14 C 0.2579(4) 0.2480(3) 0.3807(2) 0.0205(7) Uani 1 1 d . . .
H14 H 0.2652 0.2212 0.3191 0.025 Uiso 1 1 calc R . .
C15 C 0.2588(4) 0.3729(3) 0.3863(2) 0.0166(7) Uani 1 1 d . . .
H15 H 0.2674 0.4272 0.3297 0.020 Uiso 1 1 calc R . .
C16 C 0.2231(4) 0.7815(3) 0.67053(19) 0.0128(6) Uani 1 1 d . . .
C17 C 0.1410(4) 0.9131(3) 0.67322(19) 0.0148(7) Uani 1 1 d . . .
H17 H 0.0919 0.9665 0.6155 0.018 Uiso 1 1 calc R . .
C18 C 0.1301(4) 0.9671(3) 0.75840(19) 0.0151(6) Uani 1 1 d . . .
H18 H 0.0733 1.0555 0.7579 0.018 Uiso 1 1 calc R . .
C19 C 0.2043(4) 0.8889(3) 0.84572(19) 0.0141(6) Uani 1 1 d . . .
C20 C 0.2821(4) 0.7568(3) 0.84550(19) 0.0190(7) Uani 1 1 d . . .
H20 H 0.3282 0.7034 0.9036 0.023 Uiso 1 1 calc R . .
C21 C 0.2913(4) 0.7045(3) 0.75922(19) 0.0174(7) Uani 1 1 d . . .
H21 H 0.3442 0.6157 0.7601 0.021 Uiso 1 1 calc R . .
C22 C 0.8256(4) 0.7677(3) 0.0281(2) 0.0194(7) Uani 1 1 d . . .
C23 C 0.9147(4) 0.6295(3) 0.0126(2) 0.0170(7) Uani 1 1 d . . .
C24 C 0.8488(5) 0.5775(3) -0.0622(2) 0.0270(8) Uani 1 1 d . . .
H24 H 0.7467 0.6292 -0.1042 0.032 Uiso 1 1 calc R . .
C25 C 0.9330(5) 0.4503(3) -0.0746(2) 0.0292(8) Uani 1 1 d . . .
H25 H 0.8876 0.4171 -0.1254 0.035 Uiso 1 1 calc R . .

loop_
_atom_site_aniso_label
_atom_site_aniso_U_11
_atom_site_aniso_U_22
_atom_site_aniso_U_33
_atom_site_aniso_U_23
_atom_site_aniso_U_13
_atom_site_aniso_U_12
Cu1 0.0231(3) 0.0058(3) 0.0098(3) -0.0014(2) 0.00307(19) 0.0022(2)
O1 0.0254(11) 0.0081(12) 0.0135(10) 0.0004(9) -0.0023(8) 0.0045(9)
O2 0.0324(12) 0.0139(13) 0.0335(13) -0.0120(10) -0.0108(10) 0.0007(10)
O3 0.0317(12) 0.0133(13) 0.0164(10) -0.0068(9) -0.0016(9) -0.0003(10)
N1 0.0141(12) 0.0106(15) 0.0135(12) -0.0008(10) -0.0007(9) -0.0034(10)
N2 0.0216(13) 0.0071(14) 0.0093(12) -0.0014(10) 0.0006(9) 0.0003(10)
N3 0.0197(13) 0.0131(15) 0.0256(14) -0.0054(12) 0.0012(10) -0.0053(11)
C1 0.0097(14) 0.0113(17) 0.0139(14) -0.0021(12) 0.0008(11) -0.0010(12)
C2 0.0145(14) 0.0078(16) 0.0147(14) -0.0024(12) 0.0024(11) -0.0031(12)
C3 0.0094(14) 0.0104(17) 0.0154(14) -0.0007(12) 0.0010(11) -0.0007(12)
C4 0.0070(13) 0.0115(17) 0.0133(14) -0.0013(12) 0.0007(11) 0.0006(11)
C5 0.0136(14) 0.0113(17) 0.0122(14) 0.0009(12) 0.0007(11) -0.0018(12)
C6 0.0087(13) 0.0125(17) 0.0141(14) -0.0028(12) -0.0032(11) -0.0001(12)
C7 0.0167(14) 0.0164(18) 0.0106(14) -0.0047(13) 0.0020(11) -0.0033(13)
C8 0.0161(15) 0.0077(17) 0.0165(15) -0.0047(12) 0.0014(11) -0.0005(12)
C9 0.0324(17) 0.0135(18) 0.0101(14) -0.0061(13) 0.0011(12) -0.0067(14)
C10 0.0283(16) 0.0125(18) 0.0133(15) -0.0025(13) -0.0006(12) -0.0073(13)
C11 0.0101(14) 0.0093(17) 0.0179(15) -0.0026(12) 0.0002(11) -0.0018(12)
C12 0.0185(15) 0.0127(18) 0.0169(15) -0.0039(13) 0.0010(12) -0.0052(12)
C13 0.0189(16) 0.0157(19) 0.0227(16) -0.0005(14) -0.0022(13) -0.0057(13)
C14 0.0269(17) 0.0175(19) 0.0188(16) -0.0060(14) 0.0035(13) -0.0078(14)
C15 0.0211(15) 0.0135(18) 0.0164(15) -0.0054(13) 0.0063(12) -0.0059(13)
C16 0.0137(14) 0.0116(17) 0.0127(14) -0.0018(12) 0.0021(11) -0.0033(12)
C17 0.0178(15) 0.0148(18) 0.0108(14) 0.0004(13) -0.0014(11) -0.0041(13)
C18 0.0173(15) 0.0061(16) 0.0199(15) -0.0008(12) -0.0014(12) -0.0006(12)
C19 0.0153(14) 0.0152(18) 0.0127(14) -0.0063(13) 0.0023(11) -0.0041(12)
C20 0.0324(17) 0.0136(19) 0.0097(14) -0.0013(13) 0.0000(12) -0.0046(14)
C21 0.0250(16) 0.0080(17) 0.0182(15) -0.0042(13) 0.0010(12) -0.0020(13)
C22 0.0278(17) 0.0104(18) 0.0181(15) -0.0029(13) 0.0044(13) -0.0023(14)
C23 0.0210(15) 0.0084(17) 0.0209(16) -0.0039(13) 0.0025(12) -0.0021(12)
C24 0.0327(18) 0.0124(19) 0.0295(18) -0.0035(15) -0.0120(14) 0.0040(14)
C25 0.0341(18) 0.016(2) 0.0318(18) -0.0108(15) -0.0152(15) 0.0054(15)

loop_
_atom_type_symbol
_atom_type_description
_atom_type_scat_dispersion_real
_atom_type_scat_dispersion_imag
_atom_type_scat_source
C C 0.0033 0.0016 'International Tables Vol C Tables 4.2.6.8 and 6.1.1.4'
H H 0.0000 0.0000 'International Tables Vol C Tables 4.2.6.8 and 6.1.1.4'
Cu Cu 0.3201 1.2651 'International Tables Vol C Tables 4.2.6.8 and 6.1.1.4'
N N 0.0061 0.0033 'International Tables Vol C Tables 4.2.6.8 and 6.1.1.4'
O O 0.0106 0.0060 'International Tables Vol C Tables 4.2.6.8 and 6.1.1.4'

loop_
_geom_angle_atom_site_label_1
_geom_angle_atom_site_label_2
_geom_angle_atom_site_label_3
_geom_angle
_geom_angle_site_symmetry_1
_geom_angle_site_symmetry_3
O1 Cu1 O1 180.0 . 2_675
O1 Cu1 N2 90.46(8) . .
O1 Cu1 N2 89.54(8) 2_675 .
O1 Cu1 N2 89.54(8) . 2_675
O1 Cu1 N2 90.46(8) 2_675 2_675
N2 Cu1 N2 180.00(11) . 2_675
C22 O1 Cu1 124.04(19) . .
C19 O3 H3 109.5 . .
C3 N1 C4 118.5(2) . .
C8 N2 Cu1 121.9(2) . .
C9 N2 Cu1 120.92(19) . .
C9 N2 C8 117.2(2) . .
C13 N3 C14 115.3(3) . .
C2 C1 C16 121.1(3) . .
C5 C1 C2 117.0(3) . .
C5 C1 C16 121.9(2) . .
C1 C2 H2 120.3 . .
C3 C2 C1 119.4(3) . .
C3 C2 H2 120.3 . .
N1 C3 C2 122.7(2) . .
N1 C3 C6 114.9(3) . .
C2 C3 C6 122.4(3) . .
N1 C4 C5 121.5(3) . .
N1 C4 C11 115.3(2) . .
C5 C4 C11 123.2(2) . .
C1 C5 C4 120.9(3) . .
C1 C5 H5 119.5 . .
C4 C5 H5 119.5 . .
C7 C6 C3 123.2(3) . .
C7 C6 C10 117.1(3) . .
C10 C6 C3 119.7(3) . .
C6 C7 H7 120.3 . .
C8 C7 C6 119.4(3) . .
C8 C7 H7 120.3 . .
N2 C8 C7 123.1(3) . .
N2 C8 H8 118.4 . .
C7 C8 H8 118.4 . .
N2 C9 H9 118.4 . .
N2 C9 C10 123.2(3) . .
C10 C9 H9 118.4 . .
C6 C10 H10 120.0 . .
C9 C10 C6 119.9(3) . .
C9 C10 H10 120.0 . .
C12 C11 C4 122.9(3) . .
C15 C11 C4 121.1(2) . .
C15 C11 C12 115.9(3) . .
C11 C12 H12 120.1 . .
C13 C12 C11 119.7(3) . .
C13 C12 H12 120.1 . .
N3 C13 C12 124.6(3) . .
N3 C13 H13 117.7 . .
C12 C13 H13 117.7 . .
N3 C14 H14 117.7 . .
N3 C14 C15 124.5(3) . .
C15 C14 H14 117.7 . .
C11 C15 H15 120.0 . .
C14 C15 C11 119.9(3) . .
C14 C15 H15 120.0 . .
C17 C16 C1 121.4(2) . .
C17 C16 C21 117.1(3) . .
C21 C16 C1 121.6(3) . .
C16 C17 H17 118.9 . .
C18 C17 C16 122.1(2) . .
C18 C17 H17 118.9 . .
C17 C18 H18 120.1 . .
C17 C18 C19 119.8(3) . .
C19 C18 H18 120.1 . .
O3 C19 C18 122.1(3) . .
O3 C19 C20 118.7(2) . .
C20 C19 C18 119.2(3) . .
C19 C20 H20 120.0 . .
C21 C20 C19 120.1(3) . .
C21 C20 H20 120.0 . .
C16 C21 H21 119.2 . .
C20 C21 C16 121.7(3) . .
C20 C21 H21 119.2 . .
O1 C22 C23 116.5(3) . .
O2 C22 O1 124.9(3) . .
O2 C22 C23 118.6(2) . .
C24 C23 C22 121.8(3) . .
C24 C23 C25 118.4(3) . 2_765
C25 C23 C22 119.9(3) 2_765 .
C23 C24 H24 119.7 . .
C25 C24 C23 120.6(3) . .
C25 C24 H24 119.7 . .
C23 C25 H25 119.5 2_765 .
C24 C25 C23 121.1(3) . 2_765
C24 C25 H25 119.5 . .

loop_
_geom_bond_atom_site_label_1
_geom_bond_atom_site_label_2
_geom_bond_distance
_geom_bond_site_symmetry_2
Cu1 O1 1.954(2) .
Cu1 O1 1.954(2) 2_675
Cu1 N2 1.993(2) .
Cu1 N2 1.993(2) 2_675
O1 C22 1.276(3) .
O2 C22 1.251(3) .
O3 H3 0.8200 .
O3 C19 1.359(3) .
N1 C3 1.339(4) .
N1 C4 1.351(3) .
N2 C8 1.342(3) .
N2 C9 1.342(4) .
N3 C13 1.335(4) .
N3 C14 1.340(4) .
C1 C2 1.403(4) .
C1 C5 1.384(4) .
C1 C16 1.479(4) .
C2 H2 0.9300 .
C2 C3 1.391(4) .
C3 C6 1.484(4) .
C4 C5 1.388(4) .
C4 C11 1.481(4) .
C5 H5 0.9300 .
C6 C7 1.390(4) .
C6 C10 1.396(4) .
C7 H7 0.9300 .
C7 C8 1.384(4) .
C8 H8 0.9300 .
C9 H9 0.9300 .
C9 C10 1.368(4) .
C10 H10 0.9300 .
C11 C12 1.396(4) .
C11 C15 1.394(4) .
C12 H12 0.9300 .
C12 C13 1.382(4) .
C13 H13 0.9300 .
C14 H14 0.9300 .
C14 C15 1.377(4) .
C15 H15 0.9300 .
C16 C17 1.388(4) .
C16 C21 1.397(4) .
C17 H17 0.9300 .
C17 C18 1.373(4) .
C18 H18 0.9300 .
C18 C19 1.395(4) .
C19 C20 1.384(4) .
C20 H20 0.9300 .
C20 C21 1.379(4) .
C21 H21 0.9300 .
C22 C23 1.497(4) .
C23 C24 1.387(4) .
C23 C25 1.391(4) 2_765
C24 H24 0.9300 .
C24 C25 1.374(5) .
C25 C23 1.391(4) 2_765
C25 H25 0.9300 .

loop_
_geom_torsion_atom_site_label_1
_geom_torsion_atom_site_label_2
_geom_torsion_atom_site_label_3
_geom_torsion_atom_site_label_4
_geom_torsion
_geom_torsion_site_symmetry_1
_geom_torsion_site_symmetry_4
Cu1 O1 C22 O2 -11.2(4) . .
Cu1 O1 C22 C23 167.71(18) . .
Cu1 N2 C8 C7 -176.45(18) . .
Cu1 N2 C9 C10 176.9(2) . .
O1 C22 C23 C24 7.7(4) . .
O1 C22 C23 C25 -171.8(3) . 2_765
O2 C22 C23 C24 -173.3(3) . .
O2 C22 C23 C25 7.1(4) . 2_765
O3 C19 C20 C21 -177.3(2) . .
N1 C3 C6 C7 -175.3(2) . .
N1 C3 C6 C10 4.6(3) . .
N1 C4 C5 C1 1.0(4) . .
N1 C4 C11 C12 175.8(2) . .
N1 C4 C11 C15 -3.5(3) . .
N2 C9 C10 C6 0.3(4) . .
N3 C14 C15 C11 -0.4(4) . .
C1 C2 C3 N1 1.7(4) . .
C1 C2 C3 C6 -176.1(2) . .
C1 C16 C17 C18 -177.5(2) . .
C1 C16 C21 C20 177.3(2) . .
C2 C1 C5 C4 -0.3(4) . .
C2 C1 C16 C17 31.3(4) . .
C2 C1 C16 C21 -147.4(3) . .
C2 C3 C6 C7 2.6(4) . .
C2 C3 C6 C10 -177.5(2) . .
C3 N1 C4 C5 -0.4(3) . .
C3 N1 C4 C11 -179.9(2) . .
C3 C6 C7 C8 179.6(2) . .
C3 C6 C10 C9 -179.2(2) . .
C4 N1 C3 C2 -1.0(4) . .
C4 N1 C3 C6 176.9(2) . .
C4 C11 C12 C13 -177.3(2) . .
C4 C11 C15 C14 177.9(2) . .
C5 C1 C2 C3 -1.0(3) . .
C5 C1 C16 C17 -150.1(3) . .
C5 C1 C16 C21 31.2(4) . .
C5 C4 C11 C12 -3.7(4) . .
C5 C4 C11 C15 177.0(2) . .
C6 C7 C8 N2 -1.1(4) . .
C7 C6 C10 C9 0.7(4) . .
C8 N2 C9 C10 -1.7(4) . .
C9 N2 C8 C7 2.1(4) . .
C10 C6 C7 C8 -0.3(4) . .
C11 C4 C5 C1 -179.5(2) . .
C11 C12 C13 N3 -0.8(4) . .
C12 C11 C15 C14 -1.5(4) . .
C13 N3 C14 C15 1.6(4) . .
C14 N3 C13 C12 -1.0(4) . .
C15 C11 C12 C13 2.0(4) . .
C16 C1 C2 C3 177.7(2) . .
C16 C1 C5 C4 -179.0(2) . .
C16 C17 C18 C19 0.5(4) . .
C17 C16 C21 C20 -1.5(4) . .
C17 C18 C19 O3 177.1(2) . .
C17 C18 C19 C20 -2.2(4) . .
C18 C19 C20 C21 2.0(4) . .
C19 C20 C21 C16 -0.2(4) . .
C21 C16 C17 C18 1.3(4) . .
C22 C23 C24 C25 -179.9(3) . .
C23 C24 C25 C23 0.4(5) . 2_765
C25 C23 C24 C25 -0.3(5) 2_765 .
